data_1505310
loop_
_publ_author_name
'Lyaskovskyy, Volodymyr'
'Bergander, Klaus'
'Fr\"ohlich, Roland'
'W\"urthwein, Ernst-Ulrich'

_publ_section_title
;
 Novel synthesis of azepine derivatives via copper-mediated cyclization of
 2-aza-hepta-2,4-dien-6-ynyl anions. Intramolecular addition of
 organocopper centers to the C-C triple bond.
;
_journal_issue 6
_journal_name_full 'Organic letters'
_journal_page_first 1049
_journal_page_last 1052
_journal_paper_doi 10.1021/ol063081y
_journal_volume 9
_journal_year 2007
_chemical_formula_sum 'C26 H21 N'
_chemical_formula_weight 347.44
_chemical_name_systematic
; 
 ? 
;
_space_group_IT_number 14
_symmetry_cell_setting monoclinic
_symmetry_space_group_name_Hall '-P 2yn'
_symmetry_space_group_name_H-M 'P 1 21/n 1'
_atom_sites_solution_hydrogens geom
_atom_sites_solution_primary direct
_atom_sites_solution_secondary difmap
_audit_creation_method SHELXL-97
_cell_angle_alpha 90.00
_cell_angle_beta 95.66(1)
_cell_angle_gamma 90.00
_cell_formula_units_Z 4
_cell_length_a 18.143(1)
_cell_length_b 5.596(1)
_cell_length_c 18.413(1)
_cell_measurement_reflns_used 3440
_cell_measurement_temperature 223(2)
_cell_measurement_theta_max 68.25
_cell_measurement_theta_min 0.88
_cell_volume 1860.3(4)
_computing_cell_refinement 'Collect (Nonius B.V., 1998)'
_computing_data_collection 'Collect (Nonius B.V., 1998)'
_computing_data_reduction 'Denzo-SMN (Otwinowski & Minor, 1997)'
_computing_molecular_graphics 'SCHAKAL (Keller, 1997)'
_computing_publication_material 'SHELXL-97 (Sheldrick, 1997)'
_computing_structure_refinement 'SHELXL-97 (Sheldrick, 1997)'
_computing_structure_solution 'SHELXS-97 (Sheldrick, 1990)'
_diffrn_ambient_temperature 223(2)
_diffrn_measured_fraction_theta_full 0.963
_diffrn_measured_fraction_theta_max 0.963
_diffrn_measurement_device_type 'Nonius KappaCCD APEXII'
_diffrn_measurement_method '\w and \f scans'
_diffrn_radiation_monochromator graphite
_diffrn_radiation_source 'fine-focus sealed tube'
_diffrn_radiation_type CuK\a
_diffrn_radiation_wavelength 1.54178
_diffrn_reflns_av_R_equivalents 0.040
_diffrn_reflns_av_sigmaI/netI 0.0186
_diffrn_reflns_limit_h_max 21
_diffrn_reflns_limit_h_min -21
_diffrn_reflns_limit_k_max 6
_diffrn_reflns_limit_k_min -6
_diffrn_reflns_limit_l_max 21
_diffrn_reflns_limit_l_min -21
_diffrn_reflns_number 20225
_diffrn_reflns_theta_full 67.96
_diffrn_reflns_theta_max 67.96
_diffrn_reflns_theta_min 4.90
_exptl_absorpt_coefficient_mu 0.543
_exptl_absorpt_correction_T_max 0.8541
_exptl_absorpt_correction_T_min 0.7923
_exptl_absorpt_correction_type multi-scan
_exptl_absorpt_process_details 'Denzo (Otwinowski, Borek, Majewski & Minor, 2003)'
_exptl_crystal_colour colourless
_exptl_crystal_density_diffrn 1.241
_exptl_crystal_density_method 'not measured'
_exptl_crystal_description block
_exptl_crystal_F_000 736
_exptl_crystal_size_max 0.45
_exptl_crystal_size_mid 0.36
_exptl_crystal_size_min 0.30
_refine_diff_density_max 0.126
_refine_diff_density_min -0.118
_refine_diff_density_rms 0.026
_refine_ls_extinction_method none
_refine_ls_goodness_of_fit_ref 1.063
_refine_ls_hydrogen_treatment riding
_refine_ls_matrix_type full
_refine_ls_number_parameters 244
_refine_ls_number_reflns 3260
_refine_ls_number_restraints 0
_refine_ls_restrained_S_all 1.063
_refine_ls_R_factor_all 0.0407
_refine_ls_R_factor_gt 0.0399
_refine_ls_shift/su_max 0.000
_refine_ls_shift/su_mean 0.000
_refine_ls_structure_factor_coef Fsqd
_refine_ls_weighting_details 'calc w=1/[\s^2^(Fo^2^)+(0.0488P)^2^+0.4231P] where P=(Fo^2^+2Fc^2^)/3'
_refine_ls_weighting_scheme calc
_refine_ls_wR_factor_gt 0.1015
_refine_ls_wR_factor_ref 0.1023
_reflns_number_gt 3153
_reflns_number_total 3260
_reflns_threshold_expression >2sigma(I)
_cod_data_source_file ol063081ysi20061220_092340.cif
_cod_data_source_block wue3911
_cod_original_sg_symbol_H-M P21/n
_cod_database_code 1505310

loop_
_symmetry_equiv_pos_as_xyz
'x, y, z'
'-x+1/2, y+1/2, -z+1/2'
'-x, -y, -z'
'x-1/2, -y-1/2, z-1/2'

loop_
_atom_site_label
_atom_site_type_symbol
_atom_site_fract_x
_atom_site_fract_y
_atom_site_fract_z
_atom_site_U_iso_or_equiv
_atom_site_adp_type
_atom_site_occupancy
_atom_site_symmetry_multiplicity
_atom_site_calc_flag
_atom_site_refinement_flags
N1 N 0.50215(5) 0.1128(2) 0.90804(5) 0.0433(3) Uani 1 1 d .
C2 C 0.46715(6) 0.1847(2) 0.84090(6) 0.0378(3) Uani 1 1 d .
C3 C 0.50550(6) 0.2557(2) 0.78361(6) 0.0378(3) Uani 1 1 d .
C4 C 0.58438(6) 0.3012(2) 0.79159(6) 0.0395(3) Uani 1 1 d .
H4 H 0.6102 0.2672 0.7510 0.047 Uiso 1 1 calc R
C5 C 0.62480(6) 0.3877(2) 0.85160(6) 0.0381(3) Uani 1 1 d .
C6 C 0.70614(6) 0.4124(2) 0.85711(6) 0.0395(3) Uani 1 1 d .
C7 C 0.75062(7) 0.2611(2) 0.82006(7) 0.0459(3) Uani 1 1 d .
H7 H 0.7287 0.1366 0.7912 0.055 Uiso 1 1 calc R
C8 C 0.82655(7) 0.2920(3) 0.82518(8) 0.0537(3) Uani 1 1 d .
H8 H 0.8559 0.1900 0.7995 0.064 Uiso 1 1 calc R
C9 C 0.85925(7) 0.4733(3) 0.86819(8) 0.0533(3) Uani 1 1 d .
H9 H 0.9109 0.4935 0.8721 0.064 Uiso 1 1 calc R
C10 C 0.81600(7) 0.6241(3) 0.90521(7) 0.0507(3) Uani 1 1 d .
H10 H 0.8385 0.7474 0.9342 0.061 Uiso 1 1 calc R
C11 C 0.73938(7) 0.5966(2) 0.90038(7) 0.0435(3) Uani 1 1 d .
C12 C 0.68995(8) 0.7531(3) 0.94086(8) 0.0530(3) Uani 1 1 d .
H12A H 0.6647 0.8695 0.9072 0.064 Uiso 1 1 calc R
H12B H 0.7197 0.8410 0.9794 0.064 Uiso 1 1 calc R
C13 C 0.63290(7) 0.5993(3) 0.97442(7) 0.0514(3) Uani 1 1 d .
H13A H 0.6016 0.7011 1.0019 0.062 Uiso 1 1 calc R
H13B H 0.6584 0.4848 1.0085 0.062 Uiso 1 1 calc R
C14 C 0.58450(6) 0.4641(2) 0.91570(6) 0.0414(3) Uani 1 1 d .
H14 H 0.5419 0.5661 0.8978 0.050 Uiso 1 1 calc R
C15 C 0.55603(6) 0.2292(2) 0.94077(6) 0.0434(3) Uani 1 1 d .
H15 H 0.5797 0.1630 0.9838 0.052 Uiso 1 1 calc R
C21 C 0.38563(6) 0.1506(2) 0.83772(6) 0.0364(3) Uani 1 1 d .
C22 C 0.35655(7) -0.0520(2) 0.86870(6) 0.0406(3) Uani 1 1 d .
H22 H 0.3885 -0.1756 0.8863 0.049 Uiso 1 1 calc R
C23 C 0.28134(7) -0.0733(2) 0.87379(7) 0.0446(3) Uani 1 1 d .
H23 H 0.2625 -0.2107 0.8948 0.054 Uiso 1 1 calc R
C24 C 0.23372(7) 0.1072(2) 0.84809(7) 0.0443(3) Uani 1 1 d .
H24 H 0.1827 0.0939 0.8523 0.053 Uiso 1 1 calc R
C25 C 0.26145(7) 0.3072(2) 0.81622(7) 0.0434(3) Uani 1 1 d .
H25 H 0.2291 0.4292 0.7981 0.052 Uiso 1 1 calc R
C26 C 0.33688(6) 0.3287(2) 0.81091(6) 0.0395(3) Uani 1 1 d .
H26 H 0.3552 0.4651 0.7890 0.047 Uiso 1 1 calc R
C31 C 0.47030(6) 0.2657(2) 0.70688(6) 0.0373(3) Uani 1 1 d .
C32 C 0.42583(7) 0.0832(2) 0.67530(7) 0.0425(3) Uani 1 1 d .
H32 H 0.4143 -0.0483 0.7038 0.051 Uiso 1 1 calc R
C33 C 0.39844(7) 0.0930(3) 0.60248(7) 0.0495(3) Uani 1 1 d .
H33 H 0.3683 -0.0316 0.5821 0.059 Uiso 1 1 calc R
C34 C 0.41497(7) 0.2841(3) 0.55947(7) 0.0511(3) Uani 1 1 d .
H34 H 0.3965 0.2896 0.5100 0.061 Uiso 1 1 calc R
C35 C 0.45896(7) 0.4673(3) 0.58989(7) 0.0486(3) Uani 1 1 d .
H35 H 0.4705 0.5982 0.5611 0.058 Uiso 1 1 calc R
C36 C 0.48597(6) 0.4579(2) 0.66272(7) 0.0423(3) Uani 1 1 d .
H36 H 0.5156 0.5838 0.6829 0.051 Uiso 1 1 calc R

loop_
_atom_site_aniso_label
_atom_site_aniso_U_11
_atom_site_aniso_U_22
_atom_site_aniso_U_33
_atom_site_aniso_U_23
_atom_site_aniso_U_13
_atom_site_aniso_U_12
N1 0.0366(5) 0.0545(6) 0.0389(5) 0.0065(5) 0.0049(4) 0.0039(5)
C2 0.0358(6) 0.0415(6) 0.0362(6) 0.0017(5) 0.0039(4) 0.0025(5)
C3 0.0341(6) 0.0420(6) 0.0375(6) -0.0017(5) 0.0046(4) 0.0015(5)
C4 0.0348(6) 0.0485(7) 0.0359(6) -0.0014(5) 0.0077(5) 0.0021(5)
C5 0.0346(6) 0.0431(6) 0.0371(6) 0.0013(5) 0.0058(5) 0.0024(5)
C6 0.0357(6) 0.0458(7) 0.0370(6) 0.0037(5) 0.0038(5) 0.0020(5)
C7 0.0385(6) 0.0509(7) 0.0488(7) -0.0011(6) 0.0078(5) 0.0036(5)
C8 0.0382(7) 0.0635(9) 0.0605(8) 0.0030(7) 0.0108(6) 0.0081(6)
C9 0.0334(6) 0.0701(9) 0.0563(8) 0.0138(7) 0.0033(5) 0.0002(6)
C10 0.0431(7) 0.0593(8) 0.0484(7) 0.0056(6) -0.0028(5) -0.0079(6)
C11 0.0407(6) 0.0492(7) 0.0404(6) 0.0025(5) 0.0024(5) -0.0013(5)
C12 0.0518(7) 0.0545(8) 0.0529(8) -0.0128(6) 0.0056(6) -0.0033(6)
C13 0.0489(7) 0.0633(8) 0.0426(7) -0.0119(6) 0.0078(5) -0.0002(6)
C14 0.0363(6) 0.0511(7) 0.0372(6) -0.0022(5) 0.0052(5) 0.0055(5)
C15 0.0369(6) 0.0593(8) 0.0342(6) 0.0044(5) 0.0044(5) 0.0056(5)
C21 0.0360(6) 0.0426(6) 0.0308(5) -0.0020(5) 0.0043(4) -0.0005(5)
C22 0.0427(6) 0.0416(6) 0.0375(6) 0.0011(5) 0.0040(5) -0.0001(5)
C23 0.0457(7) 0.0477(7) 0.0409(6) 0.0000(5) 0.0066(5) -0.0098(5)
C24 0.0355(6) 0.0553(7) 0.0428(6) -0.0059(6) 0.0070(5) -0.0043(5)
C25 0.0377(6) 0.0491(7) 0.0435(6) -0.0015(5) 0.0048(5) 0.0043(5)
C26 0.0394(6) 0.0413(6) 0.0381(6) 0.0011(5) 0.0061(5) 0.0002(5)
C31 0.0312(5) 0.0451(6) 0.0364(6) -0.0016(5) 0.0076(4) 0.0019(5)
C32 0.0423(6) 0.0449(7) 0.0414(6) -0.0029(5) 0.0089(5) -0.0025(5)
C33 0.0476(7) 0.0579(8) 0.0429(7) -0.0110(6) 0.0039(5) -0.0054(6)
C34 0.0501(7) 0.0677(9) 0.0354(6) -0.0037(6) 0.0038(5) 0.0024(6)
C35 0.0489(7) 0.0570(8) 0.0410(6) 0.0067(6) 0.0098(5) -0.0001(6)
C36 0.0372(6) 0.0485(7) 0.0419(6) 0.0002(5) 0.0064(5) -0.0034(5)

loop_
_atom_type_symbol
_atom_type_description
_atom_type_scat_dispersion_real
_atom_type_scat_dispersion_imag
_atom_type_scat_source
C C 0.0181 0.0091 'International Tables Vol C Tables 4.2.6.8 and 6.1.1.4'
H H 0.0000 0.0000 'International Tables Vol C Tables 4.2.6.8 and 6.1.1.4'
N N 0.0311 0.0180 'International Tables Vol C Tables 4.2.6.8 and 6.1.1.4'

loop_
_geom_angle_atom_site_label_1
_geom_angle_atom_site_label_2
_geom_angle_atom_site_label_3
_geom_angle
C15 N1 C2 122.20(11)
C3 C2 N1 122.85(10)
C3 C2 C21 125.61(10)
N1 C2 C21 111.26(9)
C2 C3 C4 122.83(10)
C2 C3 C31 122.27(10)
C4 C3 C31 114.58(9)
C5 C4 C3 126.62(10)
C4 C5 C6 123.16(10)
C4 C5 C14 118.31(10)
C6 C5 C14 118.53(10)
C7 C6 C11 119.17(11)
C7 C6 C5 122.20(11)
C11 C6 C5 118.62(11)
C8 C7 C6 120.80(13)
C7 C8 C9 119.91(13)
C10 C9 C8 119.95(12)
C9 C10 C11 120.95(13)
C10 C11 C6 119.22(12)
C10 C11 C12 122.99(12)
C6 C11 C12 117.78(11)
C11 C12 C13 109.53(12)
C12 C13 C14 111.07(11)
C15 C14 C5 101.53(10)
C15 C14 C13 114.06(10)
C5 C14 C13 113.92(10)
N1 C15 C14 124.95(11)
C26 C21 C22 118.33(10)
C26 C21 C2 121.16(10)
C22 C21 C2 120.19(10)
C23 C22 C21 120.86(11)
C24 C23 C22 120.14(11)
C25 C24 C23 119.73(11)
C24 C25 C26 120.22(11)
C25 C26 C21 120.70(11)
C32 C31 C36 117.72(11)
C32 C31 C3 122.93(11)
C36 C31 C3 119.22(11)
C33 C32 C31 120.89(12)
C34 C33 C32 120.55(12)
C33 C34 C35 119.40(12)
C36 C35 C34 119.97(12)
C35 C36 C31 121.47(12)

loop_
_geom_bond_atom_site_label_1
_geom_bond_atom_site_label_2
_geom_bond_distance
N1 C15 1.2755(16)
N1 C2 1.3926(15)
C2 C3 1.3781(16)
C2 C21 1.4868(15)
C3 C4 1.4467(15)
C3 C31 1.4931(16)
C4 C5 1.3540(16)
C5 C6 1.4758(15)
C5 C14 1.5102(16)
C6 C7 1.3936(17)
C6 C11 1.4022(18)
C7 C8 1.3823(18)
C8 C9 1.384(2)
C9 C10 1.378(2)
C10 C11 1.3927(17)
C11 C12 1.5029(18)
C12 C13 1.523(2)
C13 C14 1.5246(17)
C14 C15 1.5017(18)
C21 C26 1.3901(16)
C21 C22 1.3961(17)
C22 C23 1.3820(17)
C23 C24 1.3818(18)
C24 C25 1.3815(18)
C25 C26 1.3869(16)
C31 C32 1.3926(17)
C31 C36 1.3941(17)
C32 C33 1.3843(17)
C33 C34 1.381(2)
C34 C35 1.383(2)
C35 C36 1.3825(18)

loop_
_geom_torsion_atom_site_label_1
_geom_torsion_atom_site_label_2
_geom_torsion_atom_site_label_3
_geom_torsion_atom_site_label_4
_geom_torsion
C15 N1 C2 C3 45.76(18)
C15 N1 C2 C21 -139.99(11)
N1 C2 C3 C4 -10.90(19)
C21 C2 C3 C4 175.70(11)
N1 C2 C3 C31 162.25(11)
C21 C2 C3 C31 -11.15(19)
C2 C3 C4 C5 -32.13(19)
C31 C3 C4 C5 154.23(12)
C3 C4 C5 C6 175.37(11)
C3 C4 C5 C14 -5.09(19)
C4 C5 C6 C7 -29.73(18)
C14 C5 C6 C7 150.73(12)
C4 C5 C6 C11 149.40(12)
C14 C5 C6 C11 -30.14(16)
C11 C6 C7 C8 -0.45(19)
C5 C6 C7 C8 178.67(12)
C6 C7 C8 C9 0.7(2)
C7 C8 C9 C10 -0.7(2)
C8 C9 C10 C11 0.3(2)
C9 C10 C11 C6 -0.01(19)
C9 C10 C11 C12 178.72(13)
C7 C6 C11 C10 0.09(18)
C5 C6 C11 C10 -179.07(11)
C7 C6 C11 C12 -178.71(12)
C5 C6 C11 C12 2.13(17)
C10 C11 C12 C13 -135.97(13)
C6 C11 C12 C13 42.77(16)
C11 C12 C13 C14 -60.66(15)
C4 C5 C14 C15 67.36(13)
C6 C5 C14 C15 -113.08(11)
C4 C5 C14 C13 -169.57(12)
C6 C5 C14 C13 9.99(16)
C12 C13 C14 C15 150.41(11)
C12 C13 C14 C5 34.47(16)
C2 N1 C15 C14 5.30(18)
C5 C14 C15 N1 -74.03(14)
C13 C14 C15 N1 162.99(12)
C3 C2 C21 C26 -52.02(17)
N1 C2 C21 C26 133.93(11)
C3 C2 C21 C22 134.63(13)
N1 C2 C21 C22 -39.42(15)
C26 C21 C22 C23 -1.14(17)
C2 C21 C22 C23 172.40(11)
C21 C22 C23 C24 -0.01(18)
C22 C23 C24 C25 1.04(18)
C23 C24 C25 C26 -0.90(18)
C24 C25 C26 C21 -0.27(18)
C22 C21 C26 C25 1.27(17)
C2 C21 C26 C25 -172.19(11)
C2 C3 C31 C32 -45.49(17)
C4 C3 C31 C32 128.18(12)
C2 C3 C31 C36 138.82(12)
C4 C3 C31 C36 -47.51(15)
C36 C31 C32 C33 0.17(17)
C3 C31 C32 C33 -175.58(11)
C31 C32 C33 C34 0.25(19)
C32 C33 C34 C35 -0.4(2)
C33 C34 C35 C36 0.0(2)
C34 C35 C36 C31 0.39(19)
C32 C31 C36 C35 -0.49(17)
C3 C31 C36 C35 175.43(11)
